data_7153488
loop_
_publ_author_name
'Mkrtchyan, Satenik'
'Iaroshenko, Viktor O.'
'Dudkin, Sergii'
'Gevorgyan, Ashot'
'Vilches-Herrera, Marcelo'
'Ghazaryan, Gagik'
'Volochnyuk, Dmitriy M.'
'Ostrovskyi, Dmytro'
'Ahmed, Zeeshan'
'Villinger, Alexander'
'Sosnovskikh, Vyacheslav Ya'
'Langer, Peter'

_publ_section_title
;
 3-Methoxalylchromone--a novel versatile reagent for the regioselective
 purine isostere synthesis.
;
_journal_issue 23
_journal_name_full 'Organic &amp; biomolecular chemistry'
_journal_page_first 5280
_journal_page_last 5284
_journal_paper_doi 10.1039/c0ob00379d
_journal_volume 8
_journal_year 2010
_chemical_formula_moiety 'C12 H8 O5'
_chemical_formula_sum 'C12 H8 O5'
_chemical_formula_weight 232.18
_chemical_name_systematic
;
?
;
_space_group_IT_number 14
_symmetry_cell_setting monoclinic
_symmetry_Int_Tables_number 14
_symmetry_space_group_name_Hall '-P 2yn'
_symmetry_space_group_name_H-M 'P 1 21/n 1'
_atom_sites_solution_hydrogens geom
_atom_sites_solution_primary direct
_atom_sites_solution_secondary difmap
_audit_creation_method SHELXL-97
_cell_angle_alpha 90.00
_cell_angle_beta 93.438(4)
_cell_angle_gamma 90.00
_cell_formula_units_Z 4
_cell_length_a 10.4760(8)
_cell_length_b 6.7599(5)
_cell_length_c 14.5944(10)
_cell_measurement_reflns_used 2224
_cell_measurement_temperature 173(2)
_cell_measurement_theta_max 53.578
_cell_measurement_theta_min 4.929
_cell_volume 1031.67(13)
_computing_cell_refinement 'Bruker Apex v2.0-2'
_computing_data_collection 'Bruker Apex v2.0-2'
_computing_data_reduction 'Bruker SAINT'
_computing_molecular_graphics 'ORTEP-3 (Farrugia, 1997)'
_computing_publication_material SHELXL-97
_computing_structure_refinement 'SHELXL-97 (Sheldrick, 1997)'
_computing_structure_solution 'SHELXS-97 (Sheldrick, 1997)'
_diffrn_ambient_temperature 173(2)
_diffrn_measured_fraction_theta_full 0.998
_diffrn_measured_fraction_theta_max 0.998
_diffrn_measurement_device_type 'Bruker Apex Kappa II-CCD-diffractometer'
_diffrn_measurement_method 'phi and psi scans'
_diffrn_radiation_monochromator graphite
_diffrn_radiation_source 'sealed tube'
_diffrn_radiation_type MoK\a
_diffrn_radiation_wavelength 0.71073
_diffrn_reflns_av_R_equivalents 0.0355
_diffrn_reflns_av_sigmaI/netI 0.0431
_diffrn_reflns_limit_h_max 13
_diffrn_reflns_limit_h_min -14
_diffrn_reflns_limit_k_max 9
_diffrn_reflns_limit_k_min -6
_diffrn_reflns_limit_l_max 20
_diffrn_reflns_limit_l_min -20
_diffrn_reflns_number 10806
_diffrn_reflns_theta_full 29.92
_diffrn_reflns_theta_max 29.92
_diffrn_reflns_theta_min 2.33
_exptl_absorpt_coefficient_mu 0.118
_exptl_absorpt_correction_T_max 0.9953
_exptl_absorpt_correction_T_min 0.8907
_exptl_absorpt_correction_type multi-scan
_exptl_absorpt_process_details '(SADABS; Sheldrick, 2004)'
_exptl_crystal_colour colourless
_exptl_crystal_density_diffrn 1.495
_exptl_crystal_density_method 'not measured'
_exptl_crystal_description block
_exptl_crystal_F_000 480
_exptl_crystal_size_max 1.00
_exptl_crystal_size_mid 0.22
_exptl_crystal_size_min 0.04
_refine_diff_density_max 0.321
_refine_diff_density_min -0.206
_refine_diff_density_rms 0.053
_refine_ls_extinction_method none
_refine_ls_goodness_of_fit_ref 1.011
_refine_ls_hydrogen_treatment constr
_refine_ls_matrix_type full
_refine_ls_number_parameters 155
_refine_ls_number_reflns 2982
_refine_ls_number_restraints 0
_refine_ls_restrained_S_all 1.011
_refine_ls_R_factor_all 0.0946
_refine_ls_R_factor_gt 0.0494
_refine_ls_shift/su_max 0.000
_refine_ls_shift/su_mean 0.000
_refine_ls_structure_factor_coef Fsqd
_refine_ls_weighting_details 'calc w=1/[\s^2^(Fo^2^)+(0.0720P)^2^+0.0000P] where P=(Fo^2^+2Fc^2^)/3'
_refine_ls_weighting_scheme calc
_refine_ls_wR_factor_gt 0.1225
_refine_ls_wR_factor_ref 0.1368
_reflns_number_gt 1868
_reflns_number_total 2982
_reflns_threshold_expression >2\s(I)
_cod_data_source_file c0ob00379d.txt
_cod_data_source_block is_g104
_cod_original_sg_symbol_H-M 'P 21/n'
_cod_database_code 7153488

loop_
_symmetry_equiv_pos_as_xyz
'x, y, z'
'-x+1/2, y+1/2, -z+1/2'
'-x, -y, -z'
'x-1/2, -y-1/2, z-1/2'

loop_
_atom_site_label
_atom_site_type_symbol
_atom_site_fract_x
_atom_site_fract_y
_atom_site_fract_z
_atom_site_U_iso_or_equiv
_atom_site_adp_type
_atom_site_occupancy
_atom_site_symmetry_multiplicity
_atom_site_calc_flag
_atom_site_refinement_flags
O1 O 0.10120(11) -0.44385(16) 0.69318(7) 0.0302(3) Uani 1 1 d .
O2 O 0.11329(11) 0.09810(16) 0.56780(7) 0.0282(3) Uani 1 1 d .
O3 O 0.15225(14) -0.39750(19) 0.41281(8) 0.0438(3) Uani 1 1 d .
O4 O 0.34455(11) -0.02913(19) 0.46591(7) 0.0377(3) Uani 1 1 d .
O5 O 0.18696(12) 0.00107(18) 0.35402(7) 0.0346(3) Uani 1 1 d .
C1 C 0.12179(16) -0.4255(2) 0.60366(10) 0.0273(4) Uani 1 1 d .
H1 H 0.1294 -0.5432 0.5688 0.033 Uiso 1 1 calc R
C2 C 0.13237(14) -0.2505(2) 0.55975(9) 0.0239(3) Uani 1 1 d .
C3 C 0.11412(14) -0.0639(2) 0.60692(9) 0.0212(3) Uani 1 1 d .
C4 C 0.09575(14) -0.0853(2) 0.70638(9) 0.0219(3) Uani 1 1 d .
C5 C 0.09152(14) -0.2730(2) 0.74491(10) 0.0243(3) Uani 1 1 d .
C6 C 0.07683(15) -0.3018(3) 0.83857(10) 0.0321(4) Uani 1 1 d .
H6 H 0.0756 -0.4311 0.8640 0.039 Uiso 1 1 calc R
C7 C 0.06415(17) -0.1372(3) 0.89283(10) 0.0346(4) Uani 1 1 d .
H7 H 0.0541 -0.1535 0.9567 0.041 Uiso 1 1 calc R
C8 C 0.06582(17) 0.0529(3) 0.85584(10) 0.0332(4) Uani 1 1 d .
H8 H 0.0562 0.1646 0.8943 0.040 Uiso 1 1 calc R
C9 C 0.08145(15) 0.0789(2) 0.76299(10) 0.0265(4) Uani 1 1 d .
H9 H 0.0824 0.2085 0.7378 0.032 Uiso 1 1 calc R
C10 C 0.16650(15) -0.2546(2) 0.46289(10) 0.0282(4) Uani 1 1 d .
C11 C 0.24251(16) -0.0761(2) 0.42974(10) 0.0285(4) Uani 1 1 d .
C12 C 0.25345(19) 0.1647(3) 0.31280(13) 0.0457(5) Uani 1 1 d .
H12A H 0.2625 0.2741 0.3567 0.068 Uiso 1 1 calc R
H12B H 0.2042 0.2093 0.2574 0.068 Uiso 1 1 calc R
H12C H 0.3383 0.1208 0.2965 0.068 Uiso 1 1 calc R

loop_
_atom_site_aniso_label
_atom_site_aniso_U_11
_atom_site_aniso_U_22
_atom_site_aniso_U_33
_atom_site_aniso_U_23
_atom_site_aniso_U_13
_atom_site_aniso_U_12
O1 0.0482(7) 0.0160(6) 0.0262(5) 0.0048(4) 0.0017(5) -0.0017(5)
O2 0.0444(7) 0.0160(5) 0.0244(5) 0.0047(4) 0.0050(5) 0.0024(5)
O3 0.0704(9) 0.0291(7) 0.0327(6) -0.0100(5) 0.0099(6) -0.0055(7)
O4 0.0331(7) 0.0461(8) 0.0333(6) -0.0068(5) -0.0019(5) -0.0014(6)
O5 0.0402(7) 0.0363(7) 0.0271(5) 0.0070(5) 0.0010(5) -0.0048(6)
C1 0.0381(9) 0.0170(8) 0.0267(7) -0.0007(6) 0.0012(6) 0.0007(7)
C2 0.0303(8) 0.0187(8) 0.0227(7) 0.0005(6) 0.0007(6) 0.0015(6)
C3 0.0246(8) 0.0158(7) 0.0230(6) 0.0018(6) 0.0010(6) 0.0004(6)
C4 0.0252(8) 0.0201(8) 0.0202(6) 0.0038(6) 0.0011(5) -0.0005(6)
C5 0.0289(8) 0.0190(8) 0.0249(7) 0.0017(6) 0.0005(6) 0.0000(6)
C6 0.0403(10) 0.0281(9) 0.0279(8) 0.0109(7) 0.0030(7) -0.0011(7)
C7 0.0447(10) 0.0395(11) 0.0199(7) 0.0041(7) 0.0053(6) -0.0006(8)
C8 0.0440(10) 0.0305(10) 0.0258(7) -0.0039(7) 0.0070(7) -0.0004(8)
C9 0.0342(9) 0.0195(8) 0.0258(7) 0.0010(6) 0.0035(6) 0.0005(6)
C10 0.0371(9) 0.0228(9) 0.0246(7) -0.0017(6) 0.0014(6) 0.0043(7)
C11 0.0365(9) 0.0271(9) 0.0222(7) -0.0053(6) 0.0044(6) 0.0049(7)
C12 0.0530(12) 0.0366(11) 0.0485(11) 0.0119(9) 0.0126(9) -0.0058(9)

loop_
_atom_type_symbol
_atom_type_description
_atom_type_scat_dispersion_real
_atom_type_scat_dispersion_imag
_atom_type_scat_source
C C 0.0033 0.0016 'International Tables Vol C Tables 4.2.6.8 and 6.1.1.4'
H H 0.0000 0.0000 'International Tables Vol C Tables 4.2.6.8 and 6.1.1.4'
O O 0.0106 0.0060 'International Tables Vol C Tables 4.2.6.8 and 6.1.1.4'

loop_
_geom_angle_atom_site_label_1
_geom_angle_atom_site_label_2
_geom_angle_atom_site_label_3
_geom_angle
C1 O1 C5 118.31(12)
C11 O5 C12 116.53(14)
O1 C1 C2 124.34(14)
O1 C1 H1 117.8
C2 C1 H1 117.8
C1 C2 C3 121.13(13)
C1 C2 C10 117.88(13)
C3 C2 C10 120.96(13)
O2 C3 C2 123.20(12)
O2 C3 C4 122.79(13)
C2 C3 C4 114.02(12)
C5 C4 C9 118.62(13)
C5 C4 C3 119.63(13)
C9 C4 C3 121.75(13)
O1 C5 C4 122.33(12)
O1 C5 C6 115.61(13)
C4 C5 C6 122.05(14)
C7 C6 C5 118.03(15)
C7 C6 H6 121.0
C5 C6 H6 121.0
C6 C7 C8 121.22(14)
C6 C7 H7 119.4
C8 C7 H7 119.4
C9 C8 C7 120.03(15)
C9 C8 H8 120.0
C7 C8 H8 120.0
C8 C9 C4 120.04(14)
C8 C9 H9 120.0
C4 C9 H9 120.0
O3 C10 C2 124.17(15)
O3 C10 C11 118.77(13)
C2 C10 C11 116.42(13)
O4 C11 O5 126.50(16)
O4 C11 C10 122.04(14)
O5 C11 C10 111.17(14)
O5 C12 H12A 109.5
O5 C12 H12B 109.5
H12A C12 H12B 109.5
O5 C12 H12C 109.5
H12A C12 H12C 109.5
H12B C12 H12C 109.5

loop_
_geom_bond_atom_site_label_1
_geom_bond_atom_site_label_2
_geom_bond_distance
O1 C1 1.3425(17)
O1 C5 1.3867(18)
O2 C3 1.2348(16)
O3 C10 1.2151(19)
O4 C11 1.206(2)
O5 C11 1.3249(19)
O5 C12 1.456(2)
C1 C2 1.353(2)
C1 H1 0.9500
C2 C3 1.455(2)
C2 C10 1.479(2)
C3 C4 1.4827(18)
C4 C5 1.390(2)
C4 C9 1.397(2)
C5 C6 1.398(2)
C6 C7 1.377(2)
C6 H6 0.9500
C7 C8 1.395(2)
C7 H7 0.9500
C8 C9 1.386(2)
C8 H8 0.9500
C9 H9 0.9500
C10 C11 1.539(2)
C12 H12A 0.9800
C12 H12B 0.9800
C12 H12C 0.9800

loop_
_geom_torsion_atom_site_label_1
_geom_torsion_atom_site_label_2
_geom_torsion_atom_site_label_3
_geom_torsion_atom_site_label_4
_geom_torsion
C5 O1 C1 C2 -0.8(2)
O1 C1 C2 C3 -3.7(3)
O1 C1 C2 C10 174.65(14)
C1 C2 C3 O2 -174.33(15)
C10 C2 C3 O2 7.3(2)
C1 C2 C3 C4 5.3(2)
C10 C2 C3 C4 -173.02(13)
O2 C3 C4 C5 176.83(14)
C2 C3 C4 C5 -2.8(2)
O2 C3 C4 C9 -2.7(2)
C2 C3 C4 C9 177.68(14)
C1 O1 C5 C4 3.4(2)
C1 O1 C5 C6 -176.76(14)
C9 C4 C5 O1 178.11(14)
C3 C4 C5 O1 -1.4(2)
C9 C4 C5 C6 -1.7(2)
C3 C4 C5 C6 178.77(14)
O1 C5 C6 C7 -178.71(14)
C4 C5 C6 C7 1.1(2)
C5 C6 C7 C8 0.0(3)
C6 C7 C8 C9 -0.5(3)
C7 C8 C9 C4 -0.1(3)
C5 C4 C9 C8 1.2(2)
C3 C4 C9 C8 -179.32(15)
C1 C2 C10 O3 20.8(3)
C3 C2 C10 O3 -160.76(16)
C1 C2 C10 C11 -149.85(15)
C3 C2 C10 C11 28.5(2)
C12 O5 C11 O4 -2.9(2)
C12 O5 C11 C10 -176.76(13)
O3 C10 C11 O4 -113.06(18)
C2 C10 C11 O4 58.2(2)
O3 C10 C11 O5 61.2(2)
C2 C10 C11 O5 -127.63(14)
